data_2017302
loop_
_publ_author_name
'Blanco, Maria C.'
'Palma, Alirio'
'Bahsas, Ali'
'Hursthouse, Michael B.'
'Cobo, Justo'
'Glidewell, Christopher'

_publ_section_title
;
 Sterically shielded pyramidal amino groups in two
 4,4'-(arylmethylene)bis(6-allyl-3-chloro-2-methylaniline) derivatives
;
_journal_coeditor_code GG3211
_journal_issue 9
_journal_name_full 'Acta Crystallographica Section C'
_journal_page_first o479
_journal_page_last o482
_journal_paper_doi 10.1107/S0108270109031175
_journal_volume 65
_journal_year 2009
_chemical_formula_iupac 'C25 H26 Cl2 N2 S'
_chemical_formula_moiety 'C25 H26 Cl2 N2 S'
_chemical_formula_sum 'C25 H26 Cl2 N2 S'
_chemical_formula_weight 457.44
_chemical_name_systematic
;
4,4'-(2-thienylmethylene)bis(6-allyl-3-chloro-2-methylaniline)
;
_space_group_IT_number 2
_symmetry_cell_setting triclinic
_symmetry_space_group_name_Hall '-P 1'
_symmetry_space_group_name_H-M 'P -1'
_atom_sites_solution_hydrogens geom
_atom_sites_solution_primary direct
_atom_sites_solution_secondary difmap
_cell_angle_alpha 77.1100(10)
_cell_angle_beta 87.7930(10)
_cell_angle_gamma 82.367(2)
_cell_formula_units_Z 2
_cell_length_a 8.7263(2)
_cell_length_b 10.6766(2)
_cell_length_c 12.2691(3)
_cell_measurement_reflns_used 5043
_cell_measurement_temperature 120(2)
_cell_measurement_theta_max 27.58
_cell_measurement_theta_min 2.92
_cell_volume 1104.35(4)
_computing_cell_refinement
;
DENZO (Otwinowski & Minor, 1997) and COLLECT (Nonius, 1999)
;
_computing_data_collection 'COLLECT (Nonius, 1999)'
_computing_data_reduction
;
DENZO (Otwinowski & Minor, 1997) and COLLECT (Nonius, 1999)
;
_computing_molecular_graphics 'PLATON (Spek, 2009)'
_computing_publication_material
;
SHELXL97 (Sheldrick, 2008) and PLATON (Spek, 2009)
;
_computing_structure_refinement 'SHELXL97 (Sheldrick, 2008)'
_computing_structure_solution 'SIR2004 (Burla <i>et al.</i>,  2005)'
_diffrn_ambient_temperature 120(2)
_diffrn_detector_area_resol_mean '4096 x 4096 pixels/62 x 62mm'
_diffrn_measured_fraction_theta_full 0.992
_diffrn_measured_fraction_theta_max 0.987
_diffrn_measurement_device_type 'Bruker Nonius APEX II'
_diffrn_measurement_method '\f and \w scans'
_diffrn_radiation_monochromator '10cm confocal mirrors'
_diffrn_radiation_source 'Bruker Nonius FR591 rotating anode'
_diffrn_radiation_type 'Mo K\a'
_diffrn_radiation_wavelength 0.71073
_diffrn_reflns_av_R_equivalents 0.0299
_diffrn_reflns_av_sigmaI/netI 0.0362
_diffrn_reflns_limit_h_max 10
_diffrn_reflns_limit_h_min -11
_diffrn_reflns_limit_k_max 13
_diffrn_reflns_limit_k_min -13
_diffrn_reflns_limit_l_max 15
_diffrn_reflns_limit_l_min -13
_diffrn_reflns_number 16485
_diffrn_reflns_theta_full 27.50
_diffrn_reflns_theta_max 27.58
_diffrn_reflns_theta_min 2.92
_diffrn_standards_decay_% 0
_diffrn_standards_interval_count 0
_diffrn_standards_interval_time 0
_diffrn_standards_number 0
_exptl_absorpt_coefficient_mu 0.404
_exptl_absorpt_correction_T_max 0.980
_exptl_absorpt_correction_T_min 0.959
_exptl_absorpt_correction_type multi-scan
_exptl_absorpt_process_details '(SADABS; Sheldrick, 2003)'
_exptl_crystal_colour colourless
_exptl_crystal_density_diffrn 1.376
_exptl_crystal_density_method 'not measured'
_exptl_crystal_description block
_exptl_crystal_F_000 480
_exptl_crystal_size_max 0.08
_exptl_crystal_size_mid 0.06
_exptl_crystal_size_min 0.05
_refine_diff_density_max 0.304
_refine_diff_density_min -0.248
_refine_ls_extinction_method none
_refine_ls_goodness_of_fit_ref 1.098
_refine_ls_hydrogen_treatment mixed
_refine_ls_matrix_type full
_refine_ls_number_parameters 298
_refine_ls_number_reflns 5043
_refine_ls_number_restraints 10
_refine_ls_restrained_S_all 1.097
_refine_ls_R_factor_all 0.0493
_refine_ls_R_factor_gt 0.0397
_refine_ls_shift/su_max 0.001
_refine_ls_shift/su_mean 0.000
_refine_ls_structure_factor_coef Fsqd
_refine_ls_weighting_details 'w = 1/[\s^2^(Fo^2^)+(0.0118P)^2^+0.9169P] where P=(Fo^2^+2Fc^2^)/3'
_refine_ls_weighting_scheme calc
_refine_ls_wR_factor_gt 0.0804
_refine_ls_wR_factor_ref 0.0862
_reflns_number_gt 4375
_reflns_number_total 5043
_reflns_threshold_expression I>2\s(I)
_cod_data_source_file gg3211.cif
_cod_data_source_block II
_cod_database_code 2017302
_cod_database_fobs_code 2017302

loop_
_symmetry_equiv_pos_as_xyz
'x, y, z'
'-x, -y, -z'

loop_
_atom_site_type_symbol
_atom_site_label
_atom_site_fract_x
_atom_site_fract_y
_atom_site_fract_z
_atom_site_U_iso_or_equiv
_atom_site_adp_type
_atom_site_calc_flag
_atom_site_refinement_flags
_atom_site_occupancy
_atom_site_disorder_assembly
_atom_site_disorder_group
C C1 0.33113(18) 0.37651(15) 0.19563(13) 0.0174(3) Uani d . 1 A .
H H1 0.4085 0.3528 0.1390 0.021 Uiso calc R 1 . .
C C11 0.40363(18) 0.32306(15) 0.31050(13) 0.0174(3) Uani d . 1 . .
C C12 0.51398(19) 0.21430(16) 0.33268(14) 0.0188(3) Uani d . 1 . .
C C13 0.57841(19) 0.16227(16) 0.43809(14) 0.0204(3) Uani d . 1 . .
C C14 0.52589(19) 0.22269(17) 0.52604(14) 0.0209(3) Uani d . 1 . .
C C15 0.40939(19) 0.32912(16) 0.50821(14) 0.0196(3) Uani d . 1 . .
C C16 0.35274(19) 0.37735(16) 0.40107(14) 0.0189(3) Uani d . 1 . .
H H16 0.2758 0.4507 0.3886 0.023 Uiso calc R 1 . .
Cl Cl12 0.57423(5) 0.13831(4) 0.22248(4) 0.02490(11) Uani d . 1 . .
C C17 0.6998(2) 0.04543(18) 0.46175(16) 0.0281(4) Uani d . 1 . .
H H17A 0.7074 0.0029 0.3984 0.042 Uiso calc R 1 . .
H H17B 0.6710 -0.0153 0.5294 0.042 Uiso calc R 1 . .
H H17C 0.7998 0.0728 0.4728 0.042 Uiso calc R 1 . .
N N14 0.58440(19) 0.17291(17) 0.63354(13) 0.0287(4) Uani d D 1 . .
H H14A 0.580(2) 0.2267(17) 0.6765(15) 0.034 Uiso d D 1 . .
H H14B 0.6688(16) 0.1204(17) 0.6369(18) 0.034 Uiso d D 1 . .
C C18 0.3492(2) 0.38767(17) 0.60595(14) 0.0226(4) Uani d . 1 . .
H H18A 0.3404 0.3165 0.6723 0.027 Uiso calc R 1 . .
H H18B 0.4261 0.4407 0.6232 0.027 Uiso calc R 1 . .
C C19 0.1961(2) 0.47031(17) 0.58712(15) 0.0243(4) Uani d . 1 . .
H H19 0.1147 0.4352 0.5598 0.029 Uiso calc R 1 . .
C C20 0.1654(2) 0.58771(19) 0.60550(17) 0.0339(4) Uani d . 1 . .
H H20A 0.2438 0.6262 0.6329 0.041 Uiso calc R 1 . .
H H20B 0.0649 0.6341 0.5914 0.041 Uiso calc R 1 . .
C C21 0.29832(19) 0.52423(15) 0.17037(13) 0.0179(3) Uani d . 1 . .
C C22 0.41720(19) 0.60090(16) 0.13731(13) 0.0187(3) Uani d . 1 . .
C C23 0.3945(2) 0.73625(16) 0.11548(13) 0.0198(3) Uani d . 1 . .
C C24 0.2435(2) 0.79745(16) 0.12942(14) 0.0209(3) Uani d . 1 . .
C C25 0.12116(19) 0.72365(16) 0.16121(14) 0.0205(3) Uani d . 1 . .
C C26 0.15141(19) 0.58940(16) 0.18159(13) 0.0188(3) Uani d . 1 . .
H H26 0.0683 0.5400 0.2041 0.023 Uiso calc R 1 . .
Cl Cl22 0.60385(5) 0.52267(4) 0.12271(3) 0.02217(10) Uani d . 1 . .
C C27 0.5224(2) 0.81843(17) 0.07696(15) 0.0251(4) Uani d . 1 . .
H H27A 0.6164 0.7630 0.0626 0.038 Uiso calc R 1 . .
H H27B 0.5426 0.8637 0.1351 0.038 Uiso calc R 1 . .
H H27C 0.4913 0.8820 0.0081 0.038 Uiso calc R 1 . .
N N24 0.2154(2) 0.93291(15) 0.10415(14) 0.0286(3) Uani d D 1 . .
H H24A 0.1343(17) 0.965(2) 0.1351(17) 0.034 Uiso d D 1 . .
H H24B 0.2940(18) 0.9737(19) 0.1044(19) 0.034 Uiso d D 1 . .
C C28 -0.0430(2) 0.78830(17) 0.16897(15) 0.0252(4) Uani d . 1 . .
H H28A -0.0625 0.8605 0.1027 0.030 Uiso calc R 1 . .
H H28B -0.1145 0.7248 0.1652 0.030 Uiso calc R 1 . .
C C29 -0.0819(2) 0.84058(17) 0.27204(16) 0.0265(4) Uani d . 1 . .
H H29 -0.1760 0.8968 0.2715 0.032 Uiso calc R 1 . .
C C30 0.0019(2) 0.81594(18) 0.36285(16) 0.0296(4) Uani d . 1 . .
H H30A 0.0970 0.7603 0.3673 0.036 Uiso calc R 1 . .
H H30B -0.0325 0.8538 0.4240 0.036 Uiso calc R 1 . .
C C32 0.18973(19) 0.31130(16) 0.18586(14) 0.0193(3) Uani d . 1 . .
S S31 0.09196(13) 0.33657(10) 0.06394(7) 0.0252(3) Uani d PD 0.614(3) A -1
C C33 0.1224(7) 0.2260(5) 0.2686(5) 0.0226(4) Uani d PD 0.614(3) A -1
H H33 0.1607 0.1982 0.3427 0.027 Uiso calc PR 0.614(3) A -1
C C34 -0.0117(13) 0.1832(12) 0.2316(8) 0.0257(14) Uani d PD 0.614(3) A -1
H H34 -0.0731 0.1255 0.2784 0.031 Uiso calc PR 0.614(3) A -1
C C35 -0.0402(12) 0.2349(8) 0.1220(9) 0.0252(13) Uani d PD 0.614(3) A -1
H H35 -0.1230 0.2170 0.0822 0.030 Uiso calc PR 0.614(3) A -1
S S41 0.1364(3) 0.18826(15) 0.28490(16) 0.0226(4) Uani d PD 0.386(3) A -2
C C43 0.0889(10) 0.3414(8) 0.0963(5) 0.0252(3) Uani d PD 0.386(3) A -2
H H43 0.1015 0.4056 0.0304 0.030 Uiso calc PR 0.386(3) A -2
C C44 -0.0367(19) 0.2645(16) 0.1146(15) 0.0252(13) Uani d PD 0.386(3) A -2
H H44 -0.1201 0.2751 0.0644 0.030 Uiso calc PR 0.386(3) A -2
C C45 -0.022(2) 0.1749(19) 0.2122(13) 0.0257(14) Uani d PD 0.386(3) A -2
H H45 -0.0905 0.1122 0.2372 0.031 Uiso calc PR 0.386(3) A -2

loop_
_atom_site_aniso_label
_atom_site_aniso_U_11
_atom_site_aniso_U_22
_atom_site_aniso_U_33
_atom_site_aniso_U_12
_atom_site_aniso_U_13
_atom_site_aniso_U_23
C1 0.0185(8) 0.0188(8) 0.0149(8) -0.0022(6) -0.0003(6) -0.0037(6)
C11 0.0170(8) 0.0186(8) 0.0168(8) -0.0047(6) -0.0010(6) -0.0028(6)
C12 0.0175(8) 0.0215(8) 0.0192(8) -0.0046(6) 0.0013(6) -0.0075(7)
C13 0.0175(8) 0.0209(8) 0.0220(8) -0.0032(6) -0.0016(6) -0.0026(7)
C14 0.0198(8) 0.0251(8) 0.0179(8) -0.0056(7) -0.0033(6) -0.0026(7)
C15 0.0193(8) 0.0230(8) 0.0181(8) -0.0068(6) -0.0006(6) -0.0053(7)
C16 0.0186(8) 0.0179(8) 0.0200(8) -0.0024(6) -0.0009(6) -0.0039(6)
Cl12 0.0256(2) 0.0264(2) 0.0233(2) 0.00354(16) -0.00227(16) -0.01035(17)
C17 0.0241(9) 0.0288(9) 0.0285(10) 0.0041(7) -0.0055(7) -0.0039(8)
N14 0.0272(8) 0.0374(9) 0.0196(8) 0.0036(7) -0.0070(6) -0.0056(7)
C18 0.0242(9) 0.0277(9) 0.0168(8) -0.0051(7) -0.0007(7) -0.0056(7)
C19 0.0243(9) 0.0297(9) 0.0202(9) -0.0050(7) 0.0005(7) -0.0070(7)
C20 0.0374(11) 0.0312(10) 0.0338(11) -0.0033(8) 0.0011(9) -0.0096(9)
C21 0.0210(8) 0.0197(8) 0.0131(7) -0.0023(6) -0.0018(6) -0.0038(6)
C22 0.0187(8) 0.0223(8) 0.0150(8) -0.0018(6) -0.0010(6) -0.0043(6)
C23 0.0241(9) 0.0219(8) 0.0139(8) -0.0053(7) -0.0009(6) -0.0037(6)
C24 0.0274(9) 0.0196(8) 0.0153(8) -0.0014(7) -0.0034(7) -0.0036(6)
C25 0.0208(8) 0.0234(8) 0.0174(8) -0.0003(7) -0.0033(6) -0.0056(7)
C26 0.0195(8) 0.0225(8) 0.0151(8) -0.0046(6) -0.0006(6) -0.0040(6)
Cl22 0.0183(2) 0.0249(2) 0.0234(2) -0.00262(15) 0.00166(15) -0.00599(16)
C27 0.0292(10) 0.0224(9) 0.0244(9) -0.0075(7) 0.0004(7) -0.0039(7)
N24 0.0312(9) 0.0188(7) 0.0346(9) -0.0013(6) 0.0004(7) -0.0045(7)
C28 0.0235(9) 0.0228(9) 0.0281(9) 0.0023(7) -0.0052(7) -0.0053(7)
C29 0.0220(9) 0.0212(9) 0.0357(10) 0.0011(7) 0.0021(8) -0.0081(8)
C30 0.0303(10) 0.0288(10) 0.0304(10) -0.0002(8) 0.0023(8) -0.0104(8)
C32 0.0205(8) 0.0188(8) 0.0190(8) -0.0014(6) -0.0018(6) -0.0055(6)
S31 0.0276(4) 0.0329(4) 0.0161(5) -0.0115(3) -0.0054(4) -0.0021(4)
C33 0.0242(7) 0.0203(10) 0.0214(8) -0.0053(8) -0.0031(5) 0.0013(7)
C34 0.0262(17) 0.0248(17) 0.028(3) -0.0100(9) 0.0015(18) -0.007(2)
C35 0.0258(11) 0.026(4) 0.0270(18) -0.006(2) -0.0052(11) -0.011(2)
S41 0.0242(7) 0.0203(10) 0.0214(8) -0.0053(8) -0.0031(5) 0.0013(7)
C43 0.0276(4) 0.0329(4) 0.0161(5) -0.0115(3) -0.0054(4) -0.0021(4)
C44 0.0258(11) 0.026(4) 0.0270(18) -0.006(2) -0.0052(11) -0.011(2)
C45 0.0262(17) 0.0248(17) 0.028(3) -0.0100(9) 0.0015(18) -0.007(2)

loop_
_atom_type_symbol
_atom_type_description
_atom_type_scat_dispersion_real
_atom_type_scat_dispersion_imag
_atom_type_scat_source
C C 0.0033 0.0016 'International Tables Vol C Tables 4.2.6.8 and 6.1.1.4'
H H 0.0000 0.0000 'International Tables Vol C Tables 4.2.6.8 and 6.1.1.4'
Cl Cl 0.1484 0.1585 'International Tables Vol C Tables 4.2.6.8 and 6.1.1.4'
N N 0.0061 0.0033 'International Tables Vol C Tables 4.2.6.8 and 6.1.1.4'
S S 0.1246 0.1234 'International Tables Vol C Tables 4.2.6.8 and 6.1.1.4'

loop_
_geom_angle_atom_site_label_1
_geom_angle_atom_site_label_2
_geom_angle_atom_site_label_3
_geom_angle_site_symmetry_1
_geom_angle_site_symmetry_3
_geom_angle
_geom_angle_publ_flag
C32 C1 C11 . . 110.00(13) ?
C32 C1 C21 . . 113.34(13) ?
C11 C1 C21 . . 111.43(13) ?
C32 C1 H1 . . 107.3 ?
C11 C1 H1 . . 107.3 ?
C21 C1 H1 . . 107.3 ?
C12 C11 C16 . . 116.70(15) ?
C12 C11 C1 . . 122.66(14) ?
C16 C11 C1 . . 120.50(14) ?
C11 C12 C13 . . 123.31(15) ?
C11 C12 Cl12 . . 118.16(13) ?
C13 C12 Cl12 . . 118.53(12) ?
C12 C13 C14 . . 117.70(15) ?
C12 C13 C17 . . 123.30(16) ?
C14 C13 C17 . . 119.00(15) ?
N14 C14 C15 . . 119.26(15) ?
N14 C14 C13 . . 119.96(15) ?
C15 C14 C13 . . 120.71(15) ?
C16 C15 C14 . . 118.52(15) ?
C16 C15 C18 . . 122.00(15) ?
C14 C15 C18 . . 119.49(15) ?
C15 C16 C11 . . 122.97(15) ?
C15 C16 H16 . . 118.5 ?
C11 C16 H16 . . 118.5 ?
C13 C17 H17A . . 109.5 ?
C13 C17 H17B . . 109.5 ?
H17A C17 H17B . . 109.5 ?
C13 C17 H17C . . 109.5 ?
H17A C17 H17C . . 109.5 ?
H17B C17 H17C . . 109.5 ?
C14 N14 H14A . . 116.1(15) ?
C14 N14 H14B . . 115.0(15) ?
H14A N14 H14B . . 115(2) ?
C19 C18 C15 . . 114.75(14) ?
C19 C18 H18A . . 108.6 ?
C15 C18 H18A . . 108.6 ?
C19 C18 H18B . . 108.6 ?
C15 C18 H18B . . 108.6 ?
H18A C18 H18B . . 107.6 ?
C20 C19 C18 . . 125.03(18) ?
C20 C19 H19 . . 117.5 ?
C18 C19 H19 . . 117.5 ?
C19 C20 H20A . . 120.0 ?
C19 C20 H20B . . 120.0 ?
H20A C20 H20B . . 120.0 ?
C26 C21 C22 . . 116.60(15) ?
C26 C21 C1 . . 122.43(15) ?
C22 C21 C1 . . 120.94(14) ?
C23 C22 C21 . . 123.41(15) ?
C23 C22 Cl22 . . 118.55(13) ?
C21 C22 Cl22 . . 118.04(12) ?
C22 C23 C24 . . 117.67(15) ?
C22 C23 C27 . . 123.14(15) ?
C24 C23 C27 . . 119.19(15) ?
N24 C24 C25 . . 120.23(16) ?
N24 C24 C23 . . 119.20(16) ?
C25 C24 C23 . . 120.44(15) ?
C26 C25 C24 . . 119.03(15) ?
C26 C25 C28 . . 119.97(15) ?
C24 C25 C28 . . 120.96(15) ?
C25 C26 C21 . . 122.83(16) ?
C25 C26 H26 . . 118.6 ?
C21 C26 H26 . . 118.6 ?
C23 C27 H27A . . 109.5 ?
C23 C27 H27B . . 109.5 ?
H27A C27 H27B . . 109.5 ?
C23 C27 H27C . . 109.5 ?
H27A C27 H27C . . 109.5 ?
H27B C27 H27C . . 109.5 ?
C24 N24 H24A . . 114.9(15) ?
C24 N24 H24B . . 116.7(15) ?
H24A N24 H24B . . 114(2) ?
C29 C28 C25 . . 115.78(15) ?
C29 C28 H28A . . 108.3 ?
C25 C28 H28A . . 108.3 ?
C29 C28 H28B . . 108.3 ?
C25 C28 H28B . . 108.3 ?
H28A C28 H28B . . 107.4 ?
C30 C29 C28 . . 126.18(16) ?
C30 C29 H29 . . 116.9 ?
C28 C29 H29 . . 116.9 ?
C29 C30 H30A . . 120.0 ?
C29 C30 H30B . . 120.0 ?
H30A C30 H30B . . 120.0 ?
C33 C32 C43 . . 105.9(5) ?
C33 C32 C1 . . 127.3(3) ?
C43 C32 C1 . . 126.1(3) ?
C43 C32 S41 . . 110.7(3) ?
C1 C32 S41 . . 123.11(14) ?
C33 C32 S31 . . 110.4(3) ?
C1 C32 S31 . . 122.31(13) ?
S41 C32 S31 . . 113.59(13) ?
C32 S31 C35 . . 93.1(3) ?
C32 C33 C34 . . 113.1(5) ?
C32 C33 H33 . . 123.5 ?
C34 C33 H33 . . 123.5 ?
C35 C34 C33 . . 111.9(7) ?
C35 C34 H34 . . 124.0 ?
C33 C34 H34 . . 124.0 ?
C34 C35 S31 . . 111.5(7) ?
C34 C35 H35 . . 124.2 ?
S31 C35 H35 . . 124.2 ?
C32 S41 C45 . . 93.4(4) ?
C32 C43 C44 . . 112.4(5) ?
C32 C43 H43 . . 123.8 ?
C44 C43 H43 . . 123.8 ?
C45 C44 C43 . . 111.7(9) ?
C45 C44 H44 . . 124.2 ?
C43 C44 H44 . . 124.2 ?
C44 C45 S41 . . 111.7(9) ?
C44 C45 H45 . . 124.2 ?
S41 C45 H45 . . 124.2 ?

loop_
_geom_bond_atom_site_label_1
_geom_bond_atom_site_label_2
_geom_bond_site_symmetry_2
_geom_bond_distance
_geom_bond_publ_flag
C1 C32 . 1.516(2) ?
C1 C11 . 1.525(2) ?
C1 C21 . 1.528(2) ?
C1 H1 . 1.0000 ?
C11 C12 . 1.390(2) ?
C11 C16 . 1.396(2) ?
C12 C13 . 1.396(2) ?
C12 Cl12 . 1.7562(16) ?
C13 C14 . 1.409(2) ?
C13 C17 . 1.508(2) ?
C14 N14 . 1.396(2) ?
C14 C15 . 1.404(2) ?
C15 C16 . 1.385(2) ?
C15 C18 . 1.518(2) ?
C16 H16 . 0.9500 ?
C17 H17A . 0.9800 ?
C17 H17B . 0.9800 ?
C17 H17C . 0.9800 ?
N14 H14A . 0.858(18) ?
N14 H14B . 0.861(16) ?
C18 C19 . 1.496(2) ?
C18 H18A . 0.9900 ?
C18 H18B . 0.9900 ?
C19 C20 . 1.314(3) ?
C19 H19 . 0.9500 ?
C20 H20A . 0.9500 ?
C20 H20B . 0.9500 ?
C21 C26 . 1.392(2) ?
C21 C22 . 1.399(2) ?
C22 C23 . 1.398(2) ?
C22 Cl22 . 1.7508(17) ?
C23 C24 . 1.413(2) ?
C23 C27 . 1.508(2) ?
C24 N24 . 1.400(2) ?
C24 C25 . 1.403(2) ?
C25 C26 . 1.390(2) ?
C25 C28 . 1.515(2) ?
C26 H26 . 0.9500 ?
C27 H27A . 0.9800 ?
C27 H27B . 0.9800 ?
C27 H27C . 0.9800 ?
N24 H24A . 0.858(18) ?
N24 H24B . 0.860(18) ?
C28 C29 . 1.503(3) ?
C28 H28A . 0.9900 ?
C28 H28B . 0.9900 ?
C29 C30 . 1.314(3) ?
C29 H29 . 0.9500 ?
C30 H30A . 0.9500 ?
C30 H30B . 0.9500 ?
C32 C33 . 1.374(6) ?
C32 C43 . 1.388(7) ?
C32 S41 . 1.681(2) ?
C32 S31 . 1.7016(18) ?
S31 C35 . 1.715(8) ?
C33 C34 . 1.435(8) ?
C33 H33 . 0.9500 ?
C34 C35 . 1.354(5) ?
C34 H34 . 0.9500 ?
C35 H35 . 0.9500 ?
S41 C45 . 1.710(10) ?
C43 C44 . 1.437(10) ?
C43 H43 . 0.9500 ?
C44 C45 . 1.354(5) ?
C44 H44 . 0.9500 ?
C45 H45 . 0.9500 ?

loop_
_geom_hbond_atom_site_label_D
_geom_hbond_atom_site_label_H
_geom_hbond_atom_site_label_A
_geom_hbond_site_symmetry_A
_geom_hbond_distance_DH
_geom_hbond_distance_HA
_geom_hbond_distance_DA
_geom_hbond_angle_DHA
_geom_hbond_publ_flag
C20 H20A Cg1 2_666 0.95 2.90 3.718(2) 145 no
C44 H44 Cg2 2_565 0.95 2.88 3.772(18) 156 no

loop_
_geom_torsion_atom_site_label_1
_geom_torsion_atom_site_label_2
_geom_torsion_atom_site_label_3
_geom_torsion_atom_site_label_4
_geom_torsion_site_symmetry_1
_geom_torsion_site_symmetry_2
_geom_torsion_site_symmetry_3
_geom_torsion_site_symmetry_4
_geom_torsion
_geom_torsion_publ_flag
C32 C1 C11 C12 . . . . 88.31(18) ?
C21 C1 C11 C12 . . . . -145.13(15) ?
C32 C1 C11 C16 . . . . -87.13(18) ?
C21 C1 C11 C16 . . . . 39.4(2) ?
C16 C11 C12 C13 . . . . -2.7(2) ?
C1 C11 C12 C13 . . . . -178.28(15) ?
C16 C11 C12 Cl12 . . . . 176.96(12) ?
C1 C11 C12 Cl12 . . . . 1.4(2) ?
C11 C12 C13 C14 . . . . 1.1(2) ?
Cl12 C12 C13 C14 . . . . -178.50(12) ?
C11 C12 C13 C17 . . . . -179.10(16) ?
Cl12 C12 C13 C17 . . . . 1.3(2) ?
C12 C13 C14 N14 . . . . 178.73(16) ?
C17 C13 C14 N14 . . . . -1.0(2) ?
C12 C13 C14 C15 . . . . 1.9(2) ?
C17 C13 C14 C15 . . . . -177.90(16) ?
N14 C14 C15 C16 . . . . 179.95(16) ?
C13 C14 C15 C16 . . . . -3.2(2) ?
N14 C14 C15 C18 . . . . -0.1(2) ?
C13 C14 C15 C18 . . . . 176.76(15) ?
C14 C15 C16 C11 . . . . 1.6(2) ?
C18 C15 C16 C11 . . . . -178.36(15) ?
C12 C11 C16 C15 . . . . 1.3(2) ?
C1 C11 C16 C15 . . . . 176.98(15) ?
C16 C15 C18 C19 . . . . 18.2(2) ?
C14 C15 C18 C19 . . . . -161.73(16) ?
C15 C18 C19 C20 . . . . -130.1(2) ?
C32 C1 C21 C26 . . . . 24.1(2) ?
C11 C1 C21 C26 . . . . -100.61(17) ?
C32 C1 C21 C22 . . . . -157.62(15) ?
C11 C1 C21 C22 . . . . 77.66(19) ?
C26 C21 C22 C23 . . . . -0.2(2) ?
C1 C21 C22 C23 . . . . -178.58(15) ?
C26 C21 C22 Cl22 . . . . 179.78(12) ?
C1 C21 C22 Cl22 . . . . 1.4(2) ?
C21 C22 C23 C24 . . . . 0.9(2) ?
Cl22 C22 C23 C24 . . . . -179.04(12) ?
C21 C22 C23 C27 . . . . -178.35(15) ?
Cl22 C22 C23 C27 . . . . 1.7(2) ?
C22 C23 C24 N24 . . . . -177.55(15) ?
C27 C23 C24 N24 . . . . 1.8(2) ?
C22 C23 C24 C25 . . . . -1.7(2) ?
C27 C23 C24 C25 . . . . 177.67(15) ?
N24 C24 C25 C26 . . . . 177.51(15) ?
C23 C24 C25 C26 . . . . 1.7(2) ?
N24 C24 C25 C28 . . . . 0.0(2) ?
C23 C24 C25 C28 . . . . -175.90(15) ?
C24 C25 C26 C21 . . . . -0.9(2) ?
C28 C25 C26 C21 . . . . 176.68(15) ?
C22 C21 C26 C25 . . . . 0.2(2) ?
C1 C21 C26 C25 . . . . 178.52(15) ?
C26 C25 C28 C29 . . . . 104.19(19) ?
C24 C25 C28 C29 . . . . -78.3(2) ?
C25 C28 C29 C30 . . . . -12.8(3) ?
C11 C1 C32 C33 . . . . 6.2(4) ?
C21 C1 C32 C33 . . . . -119.3(3) ?
C11 C1 C32 C43 . . . . 175.4(5) ?
C21 C1 C32 C43 . . . . 49.9(5) ?
C11 C1 C32 S41 . . . . -5.5(2) ?
C21 C1 C32 S41 . . . . -131.02(15) ?
C11 C1 C32 S31 . . . . -173.47(12) ?
C21 C1 C32 S31 . . . . 61.04(18) ?
C33 C32 S31 C35 . . . . 0.4(5) ?
C43 C32 S31 C35 . . . . -64(2) ?
C1 C32 S31 C35 . . . . -179.9(5) ?
S41 C32 S31 C35 . . . . 11.1(5) ?
C43 C32 C33 C34 . . . . 8.3(9) ?
C1 C32 C33 C34 . . . . 179.4(7) ?
S41 C32 C33 C34 . . . . -111(2) ?
S31 C32 C33 C34 . . . . -1.0(8) ?
C32 C33 C34 C35 . . . . 1.2(15) ?
C33 C34 C35 S31 . . . . -0.9(16) ?
C32 S31 C35 C34 . . . . 0.3(12) ?
C33 C32 S41 C45 . . . . 63(2) ?
C43 C32 S41 C45 . . . . -0.9(10) ?
C1 C32 S41 C45 . . . . 179.9(9) ?
S31 C32 S41 C45 . . . . -11.2(9) ?
C33 C32 C43 C44 . . . . -6.9(13) ?
C1 C32 C43 C44 . . . . -178.0(11) ?
S41 C32 C43 C44 . . . . 2.8(13) ?
S31 C32 C43 C44 . . . . 111(3) ?
C32 C43 C44 C45 . . . . -4(2) ?
C43 C44 C45 S41 . . . . 3(3) ?
C32 S41 C45 C44 . . . . -1(2) ?
